data_4125402
loop_
_publ_author_name
'Frederickson, Conerd K.'
'Zakharov, Lev N.'
'Haley, Michael M.'

_publ_section_title
;
 Modulating Paratropicity Strength in Diareno-Fused Antiaromatics.
;
_journal_issue 51
_journal_name_full 'Journal of the American Chemical Society'
_journal_page_first 16827
_journal_page_last 16838
_journal_paper_doi 10.1021/jacs.6b11397
_journal_volume 138
_journal_year 2016
_chemical_formula_sum 'C50 H56 Si2'
_chemical_formula_weight 713.12
_space_group_crystal_system monoclinic
_space_group_IT_number 14
_space_group_name_Hall '-P 2ybc'
_space_group_name_H-M_alt 'P 1 21/c 1'
_symmetry_space_group_name_Hall '-P 2ybc'
_symmetry_space_group_name_H-M 'P 1 21/c 1'
_atom_sites_solution_hydrogens geom
_audit_creation_method SHELXL-2014/7
_cell_angle_alpha 90
_cell_angle_beta 104.610(4)
_cell_angle_gamma 90
_cell_formula_units_Z 2
_cell_length_a 8.0881(5)
_cell_length_b 25.6677(15)
_cell_length_c 10.3505(6)
_cell_measurement_reflns_used 1133
_cell_measurement_temperature 173(2)
_cell_measurement_theta_max 46.36
_cell_measurement_theta_min 3.44
_cell_volume 2079.3(2)
_computing_cell_refinement 'Bruker SAINT'
_computing_data_collection 'Bruker APEX2'
_computing_data_reduction 'Bruker SAINT'
_computing_molecular_graphics 'Bruker SHELXTL'
_computing_publication_material 'Bruker SHELXTL'
_computing_structure_refinement 'SHELXL-2014/7 (Sheldrick, 2014)'
_computing_structure_solution 'SHELXS-97 (Sheldrick 2008)'
_diffrn_ambient_temperature 173(2)
_diffrn_measured_fraction_theta_full 0.955
_diffrn_measured_fraction_theta_max 0.955
_diffrn_measurement_device_type 'Bruker Apex-II CCD'
_diffrn_radiation_type CuK\a
_diffrn_radiation_wavelength 1.54178
_diffrn_reflns_av_R_equivalents 0.0824
_diffrn_reflns_av_unetI/netI 0.1060
_diffrn_reflns_Laue_measured_fraction_full 0.955
_diffrn_reflns_Laue_measured_fraction_max 0.955
_diffrn_reflns_limit_h_max 9
_diffrn_reflns_limit_h_min -9
_diffrn_reflns_limit_k_max 19
_diffrn_reflns_limit_k_min -30
_diffrn_reflns_limit_l_max 11
_diffrn_reflns_limit_l_min -12
_diffrn_reflns_number 11489
_diffrn_reflns_point_group_measured_fraction_full 0.955
_diffrn_reflns_point_group_measured_fraction_max 0.955
_diffrn_reflns_theta_full 66.909
_diffrn_reflns_theta_max 66.909
_diffrn_reflns_theta_min 3.444
_diffrn_source 'Incoatec I\mS'
_exptl_absorpt_coefficient_mu 1.007
_exptl_absorpt_correction_T_max 0.7528
_exptl_absorpt_correction_T_min 0.6133
_exptl_absorpt_correction_type multi-scan
_exptl_absorpt_process_details SADABS
_exptl_crystal_colour dark-blue
_exptl_crystal_density_diffrn 1.139
_exptl_crystal_description needle
_exptl_crystal_F_000 768
_exptl_crystal_size_max 0.160
_exptl_crystal_size_mid 0.030
_exptl_crystal_size_min 0.020
_refine_diff_density_max 0.236
_refine_diff_density_min -0.189
_refine_diff_density_rms 0.046
_refine_ls_extinction_coef 0.0023(4)
_refine_ls_extinction_expression Fc^*^=kFc[1+0.001xFc^2^\l^3^/sin(2\q)]^-1/4^
_refine_ls_extinction_method 'SHELXL-2014/7 (Sheldrick 2014'
_refine_ls_goodness_of_fit_ref 1.053
_refine_ls_hydrogen_treatment constr
_refine_ls_matrix_type full
_refine_ls_number_parameters 236
_refine_ls_number_reflns 3535
_refine_ls_number_restraints 0
_refine_ls_restrained_S_all 1.053
_refine_ls_R_factor_all 0.1168
_refine_ls_R_factor_gt 0.0627
_refine_ls_shift/su_max 0.000
_refine_ls_shift/su_mean 0.000
_refine_ls_structure_factor_coef Fsqd
_refine_ls_weighting_details 'w=1/[\s^2^(Fo^2^)+(0.0454P)^2^] where P=(Fo^2^+2Fc^2^)/3'
_refine_ls_weighting_scheme calc
_refine_ls_wR_factor_gt 0.1389
_refine_ls_wR_factor_ref 0.1628
_reflns_Friedel_coverage 0.000
_reflns_number_gt 2041
_reflns_number_total 3535
_reflns_threshold_expression 'I > 2\s(I)'
_cod_data_source_file ja6b11397_si_003.cif
_cod_data_source_block cu_mhr157_0m
_cod_database_code 4125402
_shelx_shelxl_version_number 2014/7
_shelx_space_group_comment
;
The symmetry employed for this shelxl refinement is uniquely defined
by the following loop, which should always be used as a source of
symmetry information in preference to the above space-group names.
They are only intended as comments.
;
_shelx_estimated_absorpt_t_min 0.855
_shelx_estimated_absorpt_t_max 0.980

loop_
_space_group_symop_operation_xyz
'x, y, z'
'-x, y+1/2, -z+1/2'
'-x, -y, -z'
'x, -y-1/2, z-1/2'

loop_
_atom_site_label
_atom_site_type_symbol
_atom_site_fract_x
_atom_site_fract_y
_atom_site_fract_z
_atom_site_U_iso_or_equiv
_atom_site_adp_type
_atom_site_occupancy
_atom_site_site_symmetry_order
_atom_site_calc_flag
_atom_site_refinement_flags_posn
_atom_site_refinement_flags_adp
Si1 Si 0.15824(13) 0.67455(3) 0.46389(10) 0.0494(3) Uani 1 1 d . .
C1 C -0.0517(4) 0.52533(11) 0.1065(3) 0.0454(8) Uani 1 1 d . .
H1A H -0.0838 0.5431 0.1769 0.055 Uiso 1 1 calc R U
C2 C 0.0907(5) 0.54282(11) 0.0604(3) 0.0474(8) Uani 1 1 d . .
C3 C 0.1407(4) 0.51706(12) -0.0486(3) 0.0438(8) Uani 1 1 d . .
C4 C 0.2951(4) 0.54411(12) -0.0637(3) 0.0466(8) Uani 1 1 d . .
C5 C 0.3337(5) 0.58350(12) 0.0326(4) 0.0510(9) Uani 1 1 d . .
C6 C 0.2040(4) 0.58238(11) 0.1096(3) 0.0473(9) Uani 1 1 d . .
C7 C 0.4779(5) 0.61466(13) 0.0484(4) 0.0585(10) Uani 1 1 d . .
H7A H 0.5009 0.6412 0.1145 0.070 Uiso 1 1 calc R U
C8 C 0.5861(5) 0.60691(13) -0.0316(4) 0.0605(10) Uani 1 1 d . .
H8A H 0.6858 0.6278 -0.0199 0.073 Uiso 1 1 calc R U
C9 C 0.5511(5) 0.56781(13) -0.1325(4) 0.0571(10) Uani 1 1 d . .
C10 C 0.4044(5) 0.53591(12) -0.1495(4) 0.0500(9) Uani 1 1 d . .
C11 C 0.3750(5) 0.49724(14) -0.2530(4) 0.0580(10) Uani 1 1 d . .
H11A H 0.2753 0.4762 -0.2688 0.070 Uiso 1 1 calc R U
C12 C 0.4887(5) 0.49048(15) -0.3287(4) 0.0647(11) Uani 1 1 d . .
H12A H 0.4687 0.4642 -0.3954 0.078 Uiso 1 1 calc R U
C13 C 0.6348(5) 0.52176(15) -0.3098(4) 0.0681(12) Uani 1 1 d . .
H13A H 0.7127 0.5165 -0.3636 0.082 Uiso 1 1 calc R U
C14 C 0.6658(5) 0.55968(15) -0.2149(4) 0.0641(11) Uani 1 1 d . .
H14A H 0.7647 0.5809 -0.2034 0.077 Uiso 1 1 calc R U
C15 C 0.2032(5) 0.61415(12) 0.2213(4) 0.0518(9) Uani 1 1 d . .
C16 C 0.1955(5) 0.63865(12) 0.3179(4) 0.0526(9) Uani 1 1 d . .
C17 C 0.3590(5) 0.71153(12) 0.5421(4) 0.0551(9) Uani 1 1 d . .
H17A H 0.3352 0.7334 0.6152 0.066 Uiso 1 1 calc R U
C18 C 0.4105(5) 0.74826(14) 0.4430(4) 0.0697(12) Uani 1 1 d . .
H18A H 0.3145 0.7712 0.4031 0.105 Uiso 1 1 calc R U
H18B H 0.5086 0.7693 0.4896 0.105 Uiso 1 1 calc R U
H18C H 0.4415 0.7278 0.3726 0.105 Uiso 1 1 calc R U
C19 C 0.5076(5) 0.67544(16) 0.6051(5) 0.0862(14) Uani 1 1 d . .
H19A H 0.4734 0.6520 0.6686 0.129 Uiso 1 1 calc R U
H19B H 0.5388 0.6548 0.5352 0.129 Uiso 1 1 calc R U
H19C H 0.6059 0.6963 0.6521 0.129 Uiso 1 1 calc R U
C20 C -0.0207(5) 0.72096(13) 0.3905(4) 0.0559(9) Uani 1 1 d . .
H20A H 0.0172 0.7403 0.3192 0.067 Uiso 1 1 calc R U
C21 C -0.0539(6) 0.76280(15) 0.4860(4) 0.0807(14) Uani 1 1 d . .
H21A H 0.0542 0.7797 0.5305 0.121 Uiso 1 1 calc R U
H21B H -0.1329 0.7889 0.4356 0.121 Uiso 1 1 calc R U
H21C H -0.1042 0.7467 0.5530 0.121 Uiso 1 1 calc R U
C22 C -0.1864(5) 0.69380(15) 0.3191(4) 0.0770(13) Uani 1 1 d . .
H22A H -0.1620 0.6672 0.2586 0.115 Uiso 1 1 calc R U
H22B H -0.2375 0.6773 0.3852 0.115 Uiso 1 1 calc R U
H22C H -0.2662 0.7195 0.2678 0.115 Uiso 1 1 calc R U
C23 C 0.1153(5) 0.62354(13) 0.5827(4) 0.0599(10) Uani 1 1 d . .
H23A H 0.2281 0.6064 0.6208 0.072 Uiso 1 1 calc R U
C24 C 0.0633(6) 0.64625(14) 0.7018(4) 0.0720(12) Uani 1 1 d . .
H24A H 0.1423 0.6743 0.7409 0.108 Uiso 1 1 calc R U
H24B H -0.0530 0.6602 0.6728 0.108 Uiso 1 1 calc R U
H24C H 0.0671 0.6189 0.7686 0.108 Uiso 1 1 calc R U
C25 C -0.0048(6) 0.57943(15) 0.5183(5) 0.0867(15) Uani 1 1 d . .
H25A H 0.0319 0.5655 0.4418 0.130 Uiso 1 1 calc R U
H25B H -0.0015 0.5516 0.5838 0.130 Uiso 1 1 calc R U
H25C H -0.1216 0.5929 0.4880 0.130 Uiso 1 1 calc R U

loop_
_atom_site_aniso_label
_atom_site_aniso_U_11
_atom_site_aniso_U_22
_atom_site_aniso_U_33
_atom_site_aniso_U_23
_atom_site_aniso_U_13
_atom_site_aniso_U_12
Si1 0.0582(6) 0.0447(5) 0.0461(6) -0.0034(4) 0.0146(5) -0.0016(5)
C1 0.051(2) 0.0491(17) 0.037(2) -0.0045(14) 0.0130(17) 0.0060(16)
C2 0.056(2) 0.0438(16) 0.044(2) 0.0005(15) 0.0159(18) 0.0006(15)
C3 0.048(2) 0.0452(16) 0.038(2) 0.0008(14) 0.0107(16) 0.0036(15)
C4 0.051(2) 0.0490(17) 0.040(2) 0.0059(15) 0.0119(18) 0.0026(15)
C5 0.053(2) 0.0514(18) 0.049(2) 0.0036(17) 0.0119(18) -0.0005(17)
C6 0.055(2) 0.0411(16) 0.045(2) 0.0002(14) 0.0127(18) 0.0041(15)
C7 0.066(3) 0.0500(19) 0.060(3) 0.0040(17) 0.016(2) -0.0044(18)
C8 0.059(2) 0.055(2) 0.069(3) 0.0125(19) 0.019(2) -0.0052(18)
C9 0.058(2) 0.056(2) 0.060(3) 0.0161(18) 0.021(2) 0.0079(18)
C10 0.052(2) 0.0529(19) 0.046(2) 0.0137(16) 0.0136(19) 0.0084(16)
C11 0.063(3) 0.065(2) 0.049(2) 0.0082(18) 0.020(2) 0.0064(19)
C12 0.075(3) 0.069(2) 0.056(3) 0.0077(19) 0.028(2) 0.011(2)
C13 0.067(3) 0.085(3) 0.060(3) 0.023(2) 0.031(2) 0.020(2)
C14 0.057(3) 0.076(3) 0.065(3) 0.027(2) 0.025(2) 0.008(2)
C15 0.061(2) 0.0462(17) 0.049(2) -0.0018(16) 0.0154(19) -0.0028(16)
C16 0.067(2) 0.0444(17) 0.048(2) -0.0028(16) 0.016(2) -0.0009(16)
C17 0.065(3) 0.0508(18) 0.050(2) -0.0051(17) 0.014(2) -0.0039(17)
C18 0.064(3) 0.061(2) 0.080(3) 0.007(2) 0.012(2) -0.0094(19)
C19 0.060(3) 0.085(3) 0.102(4) 0.029(3) -0.003(3) -0.003(2)
C20 0.061(2) 0.0539(19) 0.051(2) 0.0006(17) 0.011(2) 0.0018(17)
C21 0.092(4) 0.072(3) 0.077(3) -0.001(2) 0.019(3) 0.027(2)
C22 0.067(3) 0.088(3) 0.073(3) 0.000(2) 0.013(3) 0.007(2)
C23 0.070(3) 0.055(2) 0.056(3) 0.0034(18) 0.019(2) 0.0001(18)
C24 0.090(3) 0.072(3) 0.058(3) 0.007(2) 0.026(3) 0.000(2)
C25 0.119(4) 0.064(2) 0.082(3) -0.002(2) 0.033(3) -0.027(3)

loop_
_atom_type_symbol
_atom_type_description
_atom_type_scat_dispersion_real
_atom_type_scat_dispersion_imag
_atom_type_scat_source
C C 0.0181 0.0091 'International Tables Vol C Tables 4.2.6.8 and 6.1.1.4'
H H 0.0000 0.0000 'International Tables Vol C Tables 4.2.6.8 and 6.1.1.4'
Si Si 0.2541 0.3302 'International Tables Vol C Tables 4.2.6.8 and 6.1.1.4'

loop_
_geom_angle_atom_site_label_1
_geom_angle_atom_site_label_2
_geom_angle_atom_site_label_3
_geom_angle
_geom_angle_site_symmetry_1
C16 Si1 C17 107.52(17) .
C16 Si1 C20 104.58(17) .
C17 Si1 C20 110.34(16) .
C16 Si1 C23 106.28(15) .
C17 Si1 C23 110.53(17) .
C20 Si1 C23 116.95(18) .
C3 C1 C2 119.2(3) 3_565
C3 C1 H1A 120.4 3_565
C2 C1 H1A 120.4 .
C6 C2 C1 128.8(3) .
C6 C2 C3 109.5(3) .
C1 C2 C3 121.6(3) .
C1 C3 C2 119.2(3) 3_565
C1 C3 C4 134.5(3) 3_565
C2 C3 C4 106.1(3) .
C5 C4 C10 119.4(3) .
C5 C4 C3 108.0(3) .
C10 C4 C3 132.6(3) .
C7 C5 C4 122.0(3) .
C7 C5 C6 129.8(3) .
C4 C5 C6 108.1(3) .
C2 C6 C15 126.0(3) .
C2 C6 C5 108.2(3) .
C15 C6 C5 125.6(3) .
C8 C7 C5 119.6(4) .
C8 C7 H7A 120.2 .
C5 C7 H7A 120.2 .
C7 C8 C9 120.6(4) .
C7 C8 H8A 119.7 .
C9 C8 H8A 119.7 .
C10 C9 C8 120.2(3) .
C10 C9 C14 119.5(4) .
C8 C9 C14 120.2(4) .
C9 C10 C4 118.2(3) .
C9 C10 C11 117.9(3) .
C4 C10 C11 123.9(3) .
C12 C11 C10 120.6(4) .
C12 C11 H11A 119.7 .
C10 C11 H11A 119.7 .
C11 C12 C13 121.0(4) .
C11 C12 H12A 119.5 .
C13 C12 H12A 119.5 .
C14 C13 C12 120.4(4) .
C14 C13 H13A 119.8 .
C12 C13 H13A 119.8 .
C13 C14 C9 120.5(4) .
C13 C14 H14A 119.8 .
C9 C14 H14A 119.8 .
C16 C15 C6 175.7(4) .
C15 C16 Si1 173.7(4) .
C18 C17 C19 110.1(3) .
C18 C17 Si1 112.0(3) .
C19 C17 Si1 112.3(2) .
C18 C17 H17A 107.4 .
C19 C17 H17A 107.4 .
Si1 C17 H17A 107.4 .
C17 C18 H18A 109.5 .
C17 C18 H18B 109.5 .
H18A C18 H18B 109.5 .
C17 C18 H18C 109.5 .
H18A C18 H18C 109.5 .
H18B C18 H18C 109.5 .
C17 C19 H19A 109.5 .
C17 C19 H19B 109.5 .
H19A C19 H19B 109.5 .
C17 C19 H19C 109.5 .
H19A C19 H19C 109.5 .
H19B C19 H19C 109.5 .
C22 C20 C21 111.0(3) .
C22 C20 Si1 113.5(2) .
C21 C20 Si1 115.3(3) .
C22 C20 H20A 105.4 .
C21 C20 H20A 105.4 .
Si1 C20 H20A 105.4 .
C20 C21 H21A 109.5 .
C20 C21 H21B 109.5 .
H21A C21 H21B 109.5 .
C20 C21 H21C 109.5 .
H21A C21 H21C 109.5 .
H21B C21 H21C 109.5 .
C20 C22 H22A 109.5 .
C20 C22 H22B 109.5 .
H22A C22 H22B 109.5 .
C20 C22 H22C 109.5 .
H22A C22 H22C 109.5 .
H22B C22 H22C 109.5 .
C24 C23 C25 111.3(3) .
C24 C23 Si1 113.4(2) .
C25 C23 Si1 115.4(3) .
C24 C23 H23A 105.2 .
C25 C23 H23A 105.2 .
Si1 C23 H23A 105.2 .
C23 C24 H24A 109.5 .
C23 C24 H24B 109.5 .
H24A C24 H24B 109.5 .
C23 C24 H24C 109.5 .
H24A C24 H24C 109.5 .
H24B C24 H24C 109.5 .
C23 C25 H25A 109.5 .
C23 C25 H25B 109.5 .
H25A C25 H25B 109.5 .
C23 C25 H25C 109.5 .
H25A C25 H25C 109.5 .
H25B C25 H25C 109.5 .

loop_
_geom_bond_atom_site_label_1
_geom_bond_atom_site_label_2
_geom_bond_distance
_geom_bond_site_symmetry_2
Si1 C16 1.859(4) .
Si1 C17 1.879(4) .
Si1 C20 1.880(4) .
Si1 C23 1.888(4) .
C1 C3 1.358(4) 3_565
C1 C2 1.426(4) .
C1 H1A 0.9500 .
C2 C6 1.377(4) .
C2 C3 1.450(4) .
C3 C1 1.358(4) 3_565
C3 C4 1.471(4) .
C4 C5 1.399(4) .
C4 C10 1.418(4) .
C5 C7 1.390(5) .
C5 C6 1.469(5) .
C6 C15 1.415(4) .
C7 C8 1.362(5) .
C7 H7A 0.9500 .
C8 C9 1.424(5) .
C8 H8A 0.9500 .
C9 C10 1.416(5) .
C9 C14 1.425(5) .
C10 C11 1.436(5) .
C11 C12 1.361(5) .
C11 H11A 0.9500 .
C12 C13 1.401(5) .
C12 H12A 0.9500 .
C13 C14 1.361(5) .
C13 H13A 0.9500 .
C14 H14A 0.9500 .
C15 C16 1.196(4) .
C17 C18 1.527(5) .
C17 C19 1.527(5) .
C17 H17A 1.0000 .
C18 H18A 0.9800 .
C18 H18B 0.9800 .
C18 H18C 0.9800 .
C19 H19A 0.9800 .
C19 H19B 0.9800 .
C19 H19C 0.9800 .
C20 C22 1.526(5) .
C20 C21 1.528(5) .
C20 H20A 1.0000 .
C21 H21A 0.9800 .
C21 H21B 0.9800 .
C21 H21C 0.9800 .
C22 H22A 0.9800 .
C22 H22B 0.9800 .
C22 H22C 0.9800 .
C23 C24 1.515(5) .
C23 C25 1.531(5) .
C23 H23A 1.0000 .
C24 H24A 0.9800 .
C24 H24B 0.9800 .
C24 H24C 0.9800 .
C25 H25A 0.9800 .
C25 H25B 0.9800 .
C25 H25C 0.9800 .

loop_
_geom_torsion_atom_site_label_1
_geom_torsion_atom_site_label_2
_geom_torsion_atom_site_label_3
_geom_torsion_atom_site_label_4
_geom_torsion
_geom_torsion_site_symmetry_1
_geom_torsion_site_symmetry_4
C3 C1 C2 C6 -175.5(3) 3_565 .
C3 C1 C2 C3 1.2(6) 3_565 .
C6 C2 C3 C1 176.1(3) . 3_565
C1 C2 C3 C1 -1.2(6) . 3_565
C6 C2 C3 C4 -0.2(4) . .
C1 C2 C3 C4 -177.5(3) . .
C1 C3 C4 C5 -175.1(4) 3_565 .
C2 C3 C4 C5 0.4(4) . .
C1 C3 C4 C10 2.3(7) 3_565 .
C2 C3 C4 C10 177.8(3) . .
C10 C4 C5 C7 -0.9(5) . .
C3 C4 C5 C7 176.9(3) . .
C10 C4 C5 C6 -178.2(3) . .
C3 C4 C5 C6 -0.4(4) . .
C1 C2 C6 C15 1.1(6) . .
C3 C2 C6 C15 -175.9(3) . .
C1 C2 C6 C5 177.0(3) . .
C3 C2 C6 C5 0.0(4) . .
C7 C5 C6 C2 -176.8(4) . .
C4 C5 C6 C2 0.3(4) . .
C7 C5 C6 C15 -0.9(6) . .
C4 C5 C6 C15 176.2(3) . .
C4 C5 C7 C8 -0.1(6) . .
C6 C5 C7 C8 176.6(4) . .
C5 C7 C8 C9 1.1(6) . .
C7 C8 C9 C10 -1.0(6) . .
C7 C8 C9 C14 -179.4(3) . .
C8 C9 C10 C4 0.0(5) . .
C14 C9 C10 C4 178.4(3) . .
C8 C9 C10 C11 179.8(3) . .
C14 C9 C10 C11 -1.8(5) . .
C5 C4 C10 C9 0.9(5) . .
C3 C4 C10 C9 -176.2(3) . .
C5 C4 C10 C11 -178.9(3) . .
C3 C4 C10 C11 4.0(6) . .
C9 C10 C11 C12 2.3(5) . .
C4 C10 C11 C12 -177.9(3) . .
C10 C11 C12 C13 -1.5(6) . .
C11 C12 C13 C14 0.0(6) . .
C12 C13 C14 C9 0.6(6) . .
C10 C9 C14 C13 0.3(5) . .
C8 C9 C14 C13 178.8(4) . .
C16 Si1 C17 C18 57.0(3) . .
C20 Si1 C17 C18 -56.5(3) . .
C23 Si1 C17 C18 172.6(2) . .
C16 Si1 C17 C19 -67.4(3) . .
C20 Si1 C17 C19 179.1(3) . .
C23 Si1 C17 C19 48.2(3) . .
C16 Si1 C20 C22 61.9(3) . .
C17 Si1 C20 C22 177.3(3) . .
C23 Si1 C20 C22 -55.3(3) . .
C16 Si1 C20 C21 -168.5(3) . .
C17 Si1 C20 C21 -53.2(3) . .
C23 Si1 C20 C21 74.3(3) . .
C16 Si1 C23 C24 -173.9(3) . .
C17 Si1 C23 C24 69.8(3) . .
C20 Si1 C23 C24 -57.6(3) . .
C16 Si1 C23 C25 -43.7(3) . .
C17 Si1 C23 C25 -160.1(3) . .
C20 Si1 C23 C25 72.6(3) . .
